data_7204831
loop_
_publ_author_name
'Takamizawa, Satoshi'
'Nakata, Ei-ichi'
'Saito, Teruo'

_publ_section_title
;
 Structural determination of a 1-D metal?organic framework with
 adsorbed oxygen molecules at 10 K: possibility of surface motion
 transfer of confined guest
;
_journal_issue 9
_journal_name_full CrystEngComm
_journal_page_first 39
_journal_paper_doi 10.1039/b316963d
_journal_volume 6
_journal_year 2004
_chemical_formula_sum 'C32 H24 N2 O8.98 Rh2'
_chemical_formula_weight 786.03
_chemical_name_common 'Rhodium(ii) benzoate-pyrazine including O2'
_chemical_name_systematic
;
?
;
_space_group_IT_number 15
_symmetry_cell_setting monoclinic
_symmetry_space_group_name_Hall '-C 2yc'
_symmetry_space_group_name_H-M 'C 1 2/c 1'
_atom_sites_solution_hydrogens geom
_atom_sites_solution_primary direct
_atom_sites_solution_secondary difmap
_audit_creation_method SHELXL-97
_cell_angle_alpha 90.00
_cell_angle_beta 99.219(3)
_cell_angle_gamma 90.00
_cell_formula_units_Z 4
_cell_length_a 17.485(3)
_cell_length_b 9.5925(14)
_cell_length_c 19.611(3)
_cell_measurement_temperature 10
_cell_volume 3246.8(9)
_computing_cell_refinement 'Bruker SMART'
_computing_data_collection 'Bruker SMART'
_computing_data_reduction 'Bruker SAINT'
_computing_molecular_graphics 'Bruker SHELXTL'
_computing_publication_material 'Bruker SHELXTL'
_computing_structure_refinement 'SHELXL-97 (Sheldrick, 1997)'
_computing_structure_solution 'SHELXS-97 (Sheldrick, 1990)'
_diffrn_ambient_temperature 10
_diffrn_detector_area_resol_mean 8.366
_diffrn_measured_fraction_theta_full 0.996
_diffrn_measured_fraction_theta_max 0.996
_diffrn_measurement_device_type 'CCD area detector'
_diffrn_measurement_method 'phi and omega scans'
_diffrn_radiation_monochromator graphite
_diffrn_radiation_source 'fine-focus sealed tube'
_diffrn_radiation_type MoK\a
_diffrn_radiation_wavelength 0.71073
_diffrn_reflns_av_R_equivalents 0.0837
_diffrn_reflns_av_sigmaI/netI 0.0978
_diffrn_reflns_limit_h_max 23
_diffrn_reflns_limit_h_min -21
_diffrn_reflns_limit_k_max 11
_diffrn_reflns_limit_k_min -12
_diffrn_reflns_limit_l_max 19
_diffrn_reflns_limit_l_min -26
_diffrn_reflns_number 11195
_diffrn_reflns_theta_full 28.32
_diffrn_reflns_theta_max 28.32
_diffrn_reflns_theta_min 2.36
_exptl_absorpt_coefficient_mu 1.071
_exptl_absorpt_correction_T_max 0.9584
_exptl_absorpt_correction_T_min 0.7394
_exptl_absorpt_correction_type empirical
_exptl_absorpt_process_details
;
SADABS; Sheldrick, 1996
;
_exptl_crystal_colour red
_exptl_crystal_density_diffrn 1.608
_exptl_crystal_density_meas 0
_exptl_crystal_density_method 'not measured'
_exptl_crystal_description plate
_exptl_crystal_F_000 1567
_exptl_crystal_size_max 0.30
_exptl_crystal_size_mid 0.22
_exptl_crystal_size_min 0.04
_refine_diff_density_max 2.491
_refine_diff_density_min -1.680
_refine_diff_density_rms 0.204
_refine_ls_extinction_method none
_refine_ls_goodness_of_fit_ref 0.991
_refine_ls_hydrogen_treatment mixed
_refine_ls_matrix_type full
_refine_ls_number_parameters 220
_refine_ls_number_reflns 4040
_refine_ls_number_restraints 282
_refine_ls_restrained_S_all 0.983
_refine_ls_R_factor_all 0.1041
_refine_ls_R_factor_gt 0.0633
_refine_ls_shift/su_max 0.000
_refine_ls_shift/su_mean 0.000
_refine_ls_structure_factor_coef Fsqd
_refine_ls_weighting_details 'calc w=1/[\s^2^(Fo^2^)+(0.0788P)^2^+0.0000P] where P=(Fo^2^+2Fc^2^)/3'
_refine_ls_weighting_scheme calc
_refine_ls_wR_factor_gt 0.1394
_refine_ls_wR_factor_ref 0.1564
_reflns_number_gt 2620
_reflns_number_total 4040
_reflns_threshold_expression >2sigma(I)
_cod_data_source_file b316963d.txt
_cod_data_source_block 305111
_cod_depositor_comments
;
The following automatic conversions were performed:
'_symmetry_cell_setting' value 'Monoclinic' changed to 'monoclinic'
according to '/home/saulius/struct/CIF-dictionaries/cif_core.dic'
dictionary named 'cif_core.dic' version 2.4.1 from 2010-06-29.

Automatic conversion script
Id: cif_fix_enum 1527 2010-12-29 10:47:43Z saulius 
;
_cod_original_sg_symbol_H-M C2/c
_cod_database_code 7204831

loop_
_symmetry_equiv_pos_as_xyz
'x, y, z'
'-x, y, -z+1/2'
'x+1/2, y+1/2, z'
'-x+1/2, y+1/2, -z+1/2'
'-x, -y, -z'
'x, -y, z-1/2'
'-x+1/2, -y+1/2, -z'
'x+1/2, -y+1/2, z-1/2'

loop_
_atom_site_label
_atom_site_type_symbol
_atom_site_fract_x
_atom_site_fract_y
_atom_site_fract_z
_atom_site_U_iso_or_equiv
_atom_site_adp_type
_atom_site_occupancy
_atom_site_symmetry_multiplicity
_atom_site_calc_flag
_atom_site_refinement_flags
_atom_site_disorder_assembly
_atom_site_disorder_group
C1 C 0.0617(4) 0.2251(7) 0.3803(3) 0.0171(5) Uani 1 1 d U . .
C2 C 0.1008(4) 0.2217(7) 0.4543(3) 0.0198(6) Uani 1 1 d U . .
C3 C 0.1019(4) 0.0993(7) 0.4925(3) 0.0202(6) Uani 1 1 d U . .
H3 H 0.0759 0.0188 0.4724 0.024 Uiso 1 1 calc R . .
C4 C 0.1407(4) 0.0944(7) 0.5592(4) 0.0211(7) Uani 1 1 d U . .
H4 H 0.1405 0.0111 0.5855 0.025 Uiso 1 1 calc R . .
C5 C 0.1803(4) 0.2121(7) 0.5885(4) 0.0224(7) Uani 1 1 d U . .
H5 H 0.2079 0.2085 0.6343 0.027 Uiso 1 1 calc R . .
C6 C 0.1792(4) 0.3334(7) 0.5506(4) 0.0234(7) Uani 1 1 d U . .
H6 H 0.2064 0.4130 0.5704 0.028 Uiso 1 1 calc R . .
C7 C 0.1383(4) 0.3405(7) 0.4833(4) 0.0225(7) Uani 1 1 d U . .
H7 H 0.1362 0.4251 0.4578 0.027 Uiso 1 1 calc R . .
C8 C 0.1384(3) 0.2288(6) 0.2150(3) 0.0137(5) Uani 1 1 d U . .
C9 C 0.2143(4) 0.2293(6) 0.1897(3) 0.0143(5) Uani 1 1 d U . .
C10 C 0.2549(4) 0.1056(6) 0.1853(3) 0.0146(6) Uani 1 1 d U . .
H10 H 0.2364 0.0212 0.2020 0.017 Uiso 1 1 calc R . .
C11 C 0.3224(4) 0.1057(6) 0.1564(3) 0.0150(6) Uani 1 1 d U . .
H11 H 0.3501 0.0214 0.1532 0.018 Uiso 1 1 calc R . .
C12 C 0.3492(4) 0.2285(6) 0.1323(3) 0.0153(6) Uani 1 1 d U . .
H12 H 0.3943 0.2276 0.1109 0.018 Uiso 1 1 calc R . .
C13 C 0.3109(4) 0.3540(6) 0.1389(3) 0.0153(6) Uani 1 1 d U . .
H13 H 0.3307 0.4387 0.1237 0.018 Uiso 1 1 calc R . .
C14 C 0.2433(4) 0.3542(6) 0.1680(3) 0.0148(6) Uani 1 1 d U . .
H14 H 0.2170 0.4393 0.1731 0.018 Uiso 1 1 calc R . .
C15 C 0.0394(3) -0.1989(6) 0.2089(3) 0.0123(10) Uani 1 1 d U . .
H15 H 0.0683 -0.1506 0.1793 0.015 Uiso 1 1 calc R . .
C16 C 0.0392(3) 0.6559(6) 0.2086(3) 0.0112(10) Uani 1 1 d U . .
H16 H 0.0674 0.6074 0.1784 0.013 Uiso 1 1 calc R . .
N1 N 0.0000 -0.1255(7) 0.2500 0.0123(10) Uani 1 2 d SU . .
N2 N 0.0000 0.5836(7) 0.2500 0.0113(10) Uani 1 2 d SU . .
O1 O 0.0433(3) 0.1089(4) 0.3517(2) 0.0156(6) Uani 1 1 d U . .
O2 O 0.0482(3) 0.3444(4) 0.3513(2) 0.0164(6) Uani 1 1 d U . .
O3 O 0.1090(3) 0.1100(4) 0.2253(2) 0.0134(6) Uani 1 1 d U . .
O4 O 0.1072(3) 0.3457(4) 0.2226(2) 0.0137(6) Uani 1 1 d U . .
O1S O 0.0304(14) 0.592(2) 0.4844(12) 0.034(5) Uani 0.249(10) 1 d PU . .
O2S O 0.0735(13) 0.632(2) 0.5309(12) 0.035(5) Uani 0.249(10) 1 d PU . .
Rh1 Rh 0.0000 0.10251(6) 0.2500 0.00928(19) Uani 1 2 d SU . .
Rh2 Rh 0.0000 0.35229(6) 0.2500 0.01027(19) Uani 1 2 d SU . .

loop_
_atom_site_aniso_label
_atom_site_aniso_U_11
_atom_site_aniso_U_22
_atom_site_aniso_U_33
_atom_site_aniso_U_23
_atom_site_aniso_U_13
_atom_site_aniso_U_12
C1 0.0176(7) 0.0166(7) 0.0173(7) -0.0003(6) 0.0036(6) -0.0006(6)
C2 0.0202(7) 0.0196(7) 0.0197(7) -0.0001(6) 0.0034(6) -0.0005(6)
C3 0.0203(8) 0.0200(8) 0.0203(8) -0.0001(6) 0.0032(6) 0.0001(6)
C4 0.0214(9) 0.0210(9) 0.0211(9) -0.0001(7) 0.0034(7) 0.0001(7)
C5 0.0226(9) 0.0225(9) 0.0221(9) -0.0001(7) 0.0032(7) -0.0005(7)
C6 0.0239(9) 0.0232(9) 0.0227(9) -0.0002(7) 0.0031(7) -0.0011(7)
C7 0.0232(8) 0.0222(8) 0.0220(8) 0.0000(6) 0.0032(6) -0.0009(6)
C8 0.0137(7) 0.0136(7) 0.0142(7) 0.0000(6) 0.0030(6) 0.0000(6)
C9 0.0142(7) 0.0142(7) 0.0146(7) 0.0001(6) 0.0024(6) 0.0001(6)
C10 0.0144(8) 0.0144(8) 0.0149(8) -0.0001(6) 0.0024(6) 0.0001(6)
C11 0.0147(8) 0.0151(8) 0.0153(8) -0.0002(7) 0.0021(6) 0.0003(6)
C12 0.0147(8) 0.0157(8) 0.0155(8) -0.0002(7) 0.0024(6) 0.0000(7)
C13 0.0149(8) 0.0154(8) 0.0154(8) 0.0002(7) 0.0024(6) -0.0003(6)
C14 0.0147(8) 0.0148(8) 0.0151(8) 0.0001(6) 0.0025(6) 0.0000(6)
C15 0.0123(12) 0.0121(12) 0.0126(12) 0.0003(7) 0.0020(8) 0.0001(7)
C16 0.0112(12) 0.0111(12) 0.0115(12) 0.0000(7) 0.0021(8) -0.0002(7)
N1 0.0124(12) 0.0121(12) 0.0126(12) 0.000 0.0024(8) 0.000
N2 0.0111(12) 0.0112(12) 0.0115(12) 0.000 0.0020(8) 0.000
O1 0.0167(9) 0.0146(9) 0.0160(9) -0.0001(7) 0.0037(7) -0.0002(7)
O2 0.0173(9) 0.0154(9) 0.0167(9) -0.0004(7) 0.0034(7) -0.0008(7)
O3 0.0134(9) 0.0130(8) 0.0142(9) 0.0000(7) 0.0035(7) 0.0004(7)
O4 0.0135(9) 0.0133(9) 0.0146(9) 0.0000(7) 0.0037(7) 0.0004(7)
O1S 0.034(5) 0.034(5) 0.034(5) 0.0000(9) 0.0058(12) 0.0003(9)
O2S 0.035(5) 0.035(5) 0.035(5) -0.0001(9) 0.0057(12) 0.0004(9)
Rh1 0.0113(4) 0.0041(3) 0.0133(4) 0.000 0.0048(3) 0.000
Rh2 0.0117(4) 0.0048(3) 0.0156(4) 0.000 0.0060(3) 0.000

loop_
_atom_type_symbol
_atom_type_description
_atom_type_scat_dispersion_real
_atom_type_scat_dispersion_imag
_atom_type_scat_source
C C 0.0033 0.0016 'International Tables Vol C Tables 4.2.6.8 and 6.1.1.4'
H H 0.0000 0.0000 'International Tables Vol C Tables 4.2.6.8 and 6.1.1.4'
N N 0.0061 0.0033 'International Tables Vol C Tables 4.2.6.8 and 6.1.1.4'
O O 0.0106 0.0060 'International Tables Vol C Tables 4.2.6.8 and 6.1.1.4'
Rh Rh -1.1178 0.9187 'International Tables Vol C Tables 4.2.6.8 and 6.1.1.4'

loop_
_geom_angle_atom_site_label_1
_geom_angle_atom_site_label_2
_geom_angle_atom_site_label_3
_geom_angle
_geom_angle_site_symmetry_1
_geom_angle_site_symmetry_3
_geom_angle_publ_flag
O1 C1 O2 125.0(6) . . ?
O1 C1 C2 116.9(6) . . ?
O2 C1 C2 118.1(6) . . ?
C7 C2 C3 120.4(6) . . ?
C7 C2 C1 119.3(6) . . ?
C3 C2 C1 120.3(6) . . ?
C4 C3 C2 120.3(6) . . ?
C3 C4 C5 119.9(6) . . ?
C6 C5 C4 119.8(6) . . ?
C5 C6 C7 120.7(6) . . ?
C2 C7 C6 118.8(6) . . ?
O4 C8 O3 125.3(6) . . ?
O4 C8 C9 117.4(5) . . ?
O3 C8 C9 117.2(5) . . ?
C10 C9 C14 120.0(6) . . ?
C10 C9 C8 120.6(6) . . ?
C14 C9 C8 119.4(6) . . ?
C11 C10 C9 120.0(6) . . ?
C12 C11 C10 119.9(6) . . ?
C11 C12 C13 120.7(6) . . ?
C14 C13 C12 119.5(6) . . ?
C13 C14 C9 119.8(6) . . ?
N1 C15 C16 121.8(6) . 1_545 ?
N2 C16 C15 121.1(6) . 1_565 ?
C15 N1 C15 116.6(7) . 2 ?
C15 N1 Rh1 121.7(4) . . ?
C15 N1 Rh1 121.7(4) 2 . ?
C16 N2 C16 117.5(7) . 2 ?
C16 N2 Rh2 121.2(4) . . ?
C16 N2 Rh2 121.2(4) 2 . ?
C1 O1 Rh1 119.6(4) . . ?
C1 O2 Rh2 119.0(4) . . ?
C8 O3 Rh1 118.9(4) . . ?
C8 O4 Rh2 119.5(4) . . ?
O1 Rh1 O1 176.5(2) 2 . ?
O1 Rh1 O3 88.93(18) 2 . ?
O1 Rh1 O3 90.95(18) . . ?
O1 Rh1 O3 90.95(18) 2 2 ?
O1 Rh1 O3 88.93(18) . 2 ?
O3 Rh1 O3 175.9(2) . 2 ?
O1 Rh1 N1 91.74(12) 2 . ?
O1 Rh1 N1 91.74(12) . . ?
O3 Rh1 N1 92.03(11) . . ?
O3 Rh1 N1 92.03(11) 2 . ?
O1 Rh1 Rh2 88.26(12) 2 . ?
O1 Rh1 Rh2 88.26(12) . . ?
O3 Rh1 Rh2 87.97(11) . . ?
O3 Rh1 Rh2 87.97(11) 2 . ?
N1 Rh1 Rh2 180.0 . . ?
O4 Rh2 O4 176.4(2) . 2 ?
O4 Rh2 O2 89.74(17) . 2 ?
O4 Rh2 O2 90.13(18) 2 2 ?
O4 Rh2 O2 90.13(18) . . ?
O4 Rh2 O2 89.74(17) 2 . ?
O2 Rh2 O2 175.8(2) 2 . ?
O4 Rh2 N2 91.79(11) . . ?
O4 Rh2 N2 91.79(11) 2 . ?
O2 Rh2 N2 92.12(12) 2 . ?
O2 Rh2 N2 92.12(12) . . ?
O4 Rh2 Rh1 88.21(11) . . ?
O4 Rh2 Rh1 88.21(11) 2 . ?
O2 Rh2 Rh1 87.88(12) 2 . ?
O2 Rh2 Rh1 87.88(12) . . ?
N2 Rh2 Rh1 180.000(1) . . ?

loop_
_geom_bond_atom_site_label_1
_geom_bond_atom_site_label_2
_geom_bond_distance
_geom_bond_site_symmetry_2
_geom_bond_publ_flag
C1 O1 1.266(7) . ?
C1 O2 1.283(8) . ?
C1 C2 1.501(9) . ?
C2 C7 1.391(9) . ?
C2 C3 1.391(9) . ?
C3 C4 1.375(9) . ?
C4 C5 1.399(9) . ?
C5 C6 1.379(9) . ?
C6 C7 1.398(9) . ?
C8 O4 1.266(7) . ?
C8 O3 1.279(7) . ?
C8 C9 1.490(8) . ?
C9 C10 1.392(8) . ?
C9 C14 1.394(8) . ?
C10 C11 1.389(9) . ?
C11 C12 1.378(8) . ?
C12 C13 1.394(8) . ?
C13 C14 1.392(9) . ?
C15 N1 1.341(7) . ?
C15 C16 1.392(8) 1_545 ?
C16 N2 1.338(7) . ?
C16 C15 1.392(8) 1_565 ?
N1 C15 1.341(7) 2 ?
N1 Rh1 2.187(7) . ?
N2 C16 1.338(7) 2 ?
N2 Rh2 2.219(7) . ?
O1 Rh1 2.018(4) . ?
O2 Rh2 2.032(4) . ?
O3 Rh1 2.041(5) . ?
O4 Rh2 2.032(4) . ?
O1S O2S 1.15(3) . ?
Rh1 O1 2.018(4) 2 ?
Rh1 O3 2.041(5) 2 ?
Rh1 Rh2 2.3960(10) . ?
Rh2 O4 2.032(4) 2 ?
Rh2 O2 2.032(4) 2 ?

loop_
_geom_torsion_atom_site_label_1
_geom_torsion_atom_site_label_2
_geom_torsion_atom_site_label_3
_geom_torsion_atom_site_label_4
_geom_torsion
_geom_torsion_site_symmetry_1
_geom_torsion_site_symmetry_2
_geom_torsion_site_symmetry_3
_geom_torsion_site_symmetry_4
_geom_torsion_publ_flag
O1 C1 C2 C7 164.9(6) . . . . ?
O2 C1 C2 C7 -16.2(10) . . . . ?
O1 C1 C2 C3 -12.6(10) . . . . ?
O2 C1 C2 C3 166.2(6) . . . . ?
C7 C2 C3 C4 -0.4(11) . . . . ?
C1 C2 C3 C4 177.1(7) . . . . ?
C2 C3 C4 C5 -1.2(11) . . . . ?
C3 C4 C5 C6 1.2(11) . . . . ?
C4 C5 C6 C7 0.5(11) . . . . ?
C3 C2 C7 C6 2.0(11) . . . . ?
C1 C2 C7 C6 -175.5(6) . . . . ?
C5 C6 C7 C2 -2.0(11) . . . . ?
O4 C8 C9 C10 174.9(5) . . . . ?
O3 C8 C9 C10 -7.0(8) . . . . ?
O4 C8 C9 C14 -7.4(8) . . . . ?
O3 C8 C9 C14 170.6(5) . . . . ?
C14 C9 C10 C11 -2.9(9) . . . . ?
C8 C9 C10 C11 174.7(5) . . . . ?
C9 C10 C11 C12 0.1(9) . . . . ?
C10 C11 C12 C13 2.4(9) . . . . ?
C11 C12 C13 C14 -2.3(9) . . . . ?
C12 C13 C14 C9 -0.5(9) . . . . ?
C10 C9 C14 C13 3.1(9) . . . . ?
C8 C9 C14 C13 -174.6(6) . . . . ?
C16 C15 N1 C15 0.3(4) 1_545 . . 2 ?
C16 C15 N1 Rh1 -179.7(4) 1_545 . . . ?
C15 C16 N2 C16 0.3(4) 1_565 . . 2 ?
C15 C16 N2 Rh2 -179.7(4) 1_565 . . . ?
O2 C1 O1 Rh1 7.1(9) . . . . ?
C2 C1 O1 Rh1 -174.1(4) . . . . ?
O1 C1 O2 Rh2 -4.2(9) . . . . ?
C2 C1 O2 Rh2 177.1(4) . . . . ?
O4 C8 O3 Rh1 4.3(8) . . . . ?
C9 C8 O3 Rh1 -173.6(4) . . . . ?
O3 C8 O4 Rh2 -2.4(8) . . . . ?
C9 C8 O4 Rh2 175.5(4) . . . . ?
C1 O1 Rh1 O1 -5.5(5) . . . 2 ?
C1 O1 Rh1 O3 82.5(5) . . . . ?
C1 O1 Rh1 O3 -93.5(5) . . . 2 ?
C1 O1 Rh1 N1 174.5(5) . . . . ?
C1 O1 Rh1 Rh2 -5.5(5) . . . . ?
C8 O3 Rh1 O1 84.9(4) . . . 2 ?
C8 O3 Rh1 O1 -91.6(4) . . . . ?
C8 O3 Rh1 O3 -3.4(4) . . . 2 ?
C8 O3 Rh1 N1 176.6(4) . . . . ?
C8 O3 Rh1 Rh2 -3.4(4) . . . . ?
C15 N1 Rh1 O1 58.4(3) . . . 2 ?
C15 N1 Rh1 O1 -121.6(3) 2 . . 2 ?
C15 N1 Rh1 O1 -121.6(3) . . . . ?
C15 N1 Rh1 O1 58.4(3) 2 . . . ?
C15 N1 Rh1 O3 -30.6(3) . . . . ?
C15 N1 Rh1 O3 149.4(3) 2 . . . ?
C15 N1 Rh1 O3 149.4(3) . . . 2 ?
C15 N1 Rh1 O3 -30.6(3) 2 . . 2 ?
C15 N1 Rh1 Rh2 -44(45) . . . . ?
C15 N1 Rh1 Rh2 136(49) 2 . . . ?
C8 O4 Rh2 O4 -0.3(4) . . . 2 ?
C8 O4 Rh2 O2 -88.2(4) . . . 2 ?
C8 O4 Rh2 O2 87.5(4) . . . . ?
C8 O4 Rh2 N2 179.7(4) . . . . ?
C8 O4 Rh2 Rh1 -0.3(4) . . . . ?
C1 O2 Rh2 O4 -88.5(5) . . . . ?
C1 O2 Rh2 O4 88.0(5) . . . 2 ?
C1 O2 Rh2 O2 -0.3(4) . . . 2 ?
C1 O2 Rh2 N2 179.7(4) . . . . ?
C1 O2 Rh2 Rh1 -0.3(4) . . . . ?
C16 N2 Rh2 O4 29.3(3) . . . . ?
C16 N2 Rh2 O4 -150.7(3) 2 . . . ?
C16 N2 Rh2 O4 -150.7(3) . . . 2 ?
C16 N2 Rh2 O4 29.3(3) 2 . . 2 ?
C16 N2 Rh2 O2 -60.5(3) . . . 2 ?
C16 N2 Rh2 O2 119.5(3) 2 . . 2 ?
C16 N2 Rh2 O2 119.5(3) . . . . ?
C16 N2 Rh2 O2 -60.5(3) 2 . . . ?
C16 N2 Rh2 Rh1 -136(49) . . . . ?
C16 N2 Rh2 Rh1 44(46) 2 . . . ?
O1 Rh1 Rh2 O4 -87.38(18) 2 . . . ?
O1 Rh1 Rh2 O4 92.62(18) . . . . ?
O3 Rh1 Rh2 O4 1.60(18) . . . . ?
O3 Rh1 Rh2 O4 -178.40(18) 2 . . . ?
N1 Rh1 Rh2 O4 15(45) . . . . ?
O1 Rh1 Rh2 O4 92.62(18) 2 . . 2 ?
O1 Rh1 Rh2 O4 -87.38(18) . . . 2 ?
O3 Rh1 Rh2 O4 -178.40(18) . . . 2 ?
O3 Rh1 Rh2 O4 1.60(18) 2 . . 2 ?
N1 Rh1 Rh2 O4 -165(49) . . . 2 ?
O1 Rh1 Rh2 O2 2.4(2) 2 . . 2 ?
O1 Rh1 Rh2 O2 -177.6(2) . . . 2 ?
O3 Rh1 Rh2 O2 91.40(18) . . . 2 ?
O3 Rh1 Rh2 O2 -88.60(18) 2 . . 2 ?
N1 Rh1 Rh2 O2 105(45) . . . 2 ?
O1 Rh1 Rh2 O2 -177.6(2) 2 . . . ?
O1 Rh1 Rh2 O2 2.4(2) . . . . ?
O3 Rh1 Rh2 O2 -88.60(18) . . . . ?
O3 Rh1 Rh2 O2 91.40(18) 2 . . . ?
N1 Rh1 Rh2 O2 -75(49) . . . . ?
O1 Rh1 Rh2 N2 77(100) 2 . . . ?
O1 Rh1 Rh2 N2 -103(100) . . . . ?
O3 Rh1 Rh2 N2 166(100) . . . . ?
O3 Rh1 Rh2 N2 -14(100) 2 . . . ?
N1 Rh1 Rh2 N2 0(47) . . . . ?
